data_1570621
loop_
_publ_author_name
'Kato, Yugo'
'Nishimura, Kazutoshi'
'Nishii, Yuji'
'Hirano, Koji'

_publ_section_title
;
 Direct synthesis of spirobifluorenes by formal dehydrative coupling of
 biaryls and fluorenones.
;
_journal_issue 6
_journal_name_full 'Chemical science'
_journal_page_first 2112
_journal_page_last 2117
_journal_paper_doi 10.1039/d3sc05977d
_journal_volume 15
_journal_year 2024
_chemical_formula_moiety 'C29 H18 F3 N'
_chemical_formula_sum 'C29 H18 F3 N'
_chemical_formula_weight 437.44
_space_group_crystal_system tetragonal
_space_group_IT_number 86
_space_group_name_Hall '-P 4bc'
_space_group_name_H-M_alt 'P 42/n :2'
_atom_sites_solution_hydrogens geom
_atom_sites_solution_primary dual
_audit_creation_date 2020-09-09
_audit_creation_method
;
Olex2 1.2
(compiled 2018.05.29 svn.r3508 for OlexSys, GUI svn.r5506)
;
_audit_update_record
;
2023-11-02 deposited with the CCDC.	2024-01-02 downloaded from the CCDC.
;
_cell_angle_alpha 90
_cell_angle_beta 90
_cell_angle_gamma 90
_cell_formula_units_Z 8
_cell_length_a 22.8051(3)
_cell_length_b 22.8051(3)
_cell_length_c 8.2792(2)
_cell_measurement_reflns_used 7818
_cell_measurement_temperature 293(2)
_cell_measurement_theta_max 73.0870
_cell_measurement_theta_min 3.8290
_cell_volume 4305.78(13)
_computing_cell_refinement 'CrysAlisPro 1.171.40.43a (Rigaku OD, 2019)'
_computing_data_collection 'CrysAlisPro 1.171.40.43a (Rigaku OD, 2019)'
_computing_data_reduction 'CrysAlisPro 1.171.40.43a (Rigaku OD, 2019)'
_computing_molecular_graphics 'Olex2 (Dolomanov et al., 2009)'
_computing_publication_material 'Olex2 (Dolomanov et al., 2009)'
_computing_structure_refinement 'ShelXL (Sheldrick, 2015)'
_computing_structure_solution 'ShelXT (Sheldrick, 2015)'
_diffrn_ambient_temperature 293(2)
_diffrn_detector 'CCD plate'
_diffrn_detector_area_resol_mean 10.0000
_diffrn_detector_type HyPix
_diffrn_measured_fraction_theta_full 0.999
_diffrn_measured_fraction_theta_max 0.978
_diffrn_measurement_details
;
List of Runs (angles in degrees, time in seconds):

  # Type    Start    End  Width  t~exp~   \w     \q     \k     \f   Frames
#--------------------------------------------------------------------------
  1  \w     82.00 131.00   0.50    0.40    --   76.50  89.00 168.00   98
  2  \w   -176.00 -85.00   0.50    0.40    -- -106.00 -93.00 -46.00  182
  3  \w    -71.00 -46.00   0.50    0.40    -- -106.00  46.00 -42.00   50
  4  \w   -127.00-101.00   0.50    0.40    -- -106.00  46.00 -42.00   52
  5  \w    -62.00  33.00   0.50    0.12    --  -42.80  46.00 -42.00  190
  6  \w   -116.00 -87.00   0.50    0.12    --  -42.80-125.00 -30.00   58
  7  \w   -107.00 -70.00   0.50    0.12    --  -42.80-125.00  90.00   74
  8  \w     30.00  75.00   0.50    0.12    --   42.80-125.00-180.00   90
  9  \w    -65.00 -35.00   0.50    0.40    -- -106.00 125.00  30.00   60
 10  \w   -117.00 -75.00   0.50    0.40    -- -106.00 125.00  30.00   84
 11  \w    -91.00 -65.00   0.50    0.40    -- -106.00 125.00 120.00   52
 12  \w   -156.00-130.00   0.50    0.40    -- -106.00 -37.00 120.00   52
 13  \w   -177.00 -83.00   0.50    0.40    -- -106.00 -99.00   0.00  188
 14  \w   -163.00 -83.00   0.50    0.40    -- -106.00 -37.00   0.00  160
 15  \w    -97.00 -64.00   0.50    0.40    -- -106.00  57.00-180.00   66
;
_diffrn_measurement_device 'four-circle diffractometer'
_diffrn_measurement_device_type 'XtaLAB Synergy, Single source at offset/far, HyPix'
_diffrn_measurement_method '\w scans'
_diffrn_orient_matrix_type 'CrysAlisPro convention (1999,Acta A55,543-557)'
_diffrn_orient_matrix_UB_11 0.0212630000
_diffrn_orient_matrix_UB_12 0.0176673000
_diffrn_orient_matrix_UB_13 -0.1697788000
_diffrn_orient_matrix_UB_21 -0.0573166000
_diffrn_orient_matrix_UB_22 0.0344070000
_diffrn_orient_matrix_UB_23 -0.0274186000
_diffrn_orient_matrix_UB_31 0.0287116000
_diffrn_orient_matrix_UB_32 0.0554080000
_diffrn_orient_matrix_UB_33 0.0710069000
_diffrn_radiation_monochromator mirror
_diffrn_radiation_probe x-ray
_diffrn_radiation_type CuK\a
_diffrn_radiation_wavelength 1.54184
_diffrn_reflns_av_R_equivalents 0.0584
_diffrn_reflns_av_unetI/netI 0.0470
_diffrn_reflns_Laue_measured_fraction_full 0.999
_diffrn_reflns_Laue_measured_fraction_max 0.978
_diffrn_reflns_limit_h_max 28
_diffrn_reflns_limit_h_min -28
_diffrn_reflns_limit_k_max 28
_diffrn_reflns_limit_k_min -26
_diffrn_reflns_limit_l_max 10
_diffrn_reflns_limit_l_min -9
_diffrn_reflns_number 18566
_diffrn_reflns_point_group_measured_fraction_full 0.999
_diffrn_reflns_point_group_measured_fraction_max 0.978
_diffrn_reflns_theta_full 67.684
_diffrn_reflns_theta_max 74.249
_diffrn_reflns_theta_min 3.877
_diffrn_source 'micro-focus sealed X-ray tube'
_diffrn_source_type 'PhotonJet (Cu) X-ray Source'
_exptl_absorpt_coefficient_mu 0.796
_exptl_absorpt_correction_T_max 1.00000
_exptl_absorpt_correction_T_min 0.58822
_exptl_absorpt_correction_type multi-scan
_exptl_absorpt_process_details
;
CrysAlisPro 1.171.40.43a (Rigaku Oxford Diffraction, 2019)
Empirical absorption correction using spherical harmonics,
 implemented in SCALE3 ABSPACK scaling algorithm.
;
_exptl_crystal_colour colourless
_exptl_crystal_colour_primary colourless
_exptl_crystal_density_diffrn 1.350
_exptl_crystal_description prism
_exptl_crystal_F_000 1808
_exptl_crystal_size_max 0.254
_exptl_crystal_size_mid 0.247
_exptl_crystal_size_min 0.182
_refine_diff_density_max 0.958
_refine_diff_density_min -0.371
_refine_diff_density_rms 0.069
_refine_ls_extinction_method none
_refine_ls_goodness_of_fit_ref 1.098
_refine_ls_hydrogen_treatment constr
_refine_ls_matrix_type full
_refine_ls_number_parameters 390
_refine_ls_number_reflns 4300
_refine_ls_number_restraints 158
_refine_ls_restrained_S_all 1.081
_refine_ls_R_factor_all 0.0997
_refine_ls_R_factor_gt 0.0918
_refine_ls_shift/su_max 0.000
_refine_ls_shift/su_mean 0.000
_refine_ls_structure_factor_coef Fsqd
_refine_ls_weighting_details 'w=1/[\s^2^(Fo^2^)+(0.1706P)^2^+3.1964P] where P=(Fo^2^+2Fc^2^)/3'
_refine_ls_weighting_scheme calc
_refine_ls_wR_factor_gt 0.2877
_refine_ls_wR_factor_ref 0.2963
_reflns_Friedel_coverage 0.000
_reflns_number_gt 3654
_reflns_number_total 4300
_reflns_threshold_expression 'I > 2\s(I)'
_cod_data_source_file d3sc05977d2.cif
_cod_data_source_block kato_200909_1
_cod_depositor_comments 'Adding full bibliography for 1570621--1570629.cif.'
_cod_original_cell_volume 4305.78(15)
_cod_original_sg_symbol_H-M 'P 42/n'
_cod_database_code 1570621
_shelx_shelxl_version_number 2017/1
_chemical_oxdiff_formula 'C29 H18 F3 N'
_shelx_space_group_comment
;
The symmetry employed for this shelxl refinement is uniquely defined
by the following loop, which should always be used as a source of
symmetry information in preference to the above space-group names.
They are only intended as comments.
;
_reflns_odcompleteness_completeness 99.32
_reflns_odcompleteness_iscentric 1
_reflns_odcompleteness_theta 71.98
_olex2_refinement_description
;
1. Fixed Uiso
 At 1.2 times of:
  All C(H) groups
 At 1.5 times of:
  All C(H,H,H) groups
2. Rigid bond restraints
 C20, C15, C16, C17, C18, C19
 with sigma for 1-2 distances of 0.01 and sigma for 1-3 distances of 0.01
 C15A, C16A, C17A, C18A, C19A
 with sigma for 1-2 distances of 0.01 and sigma for 1-3 distances of 0.01
 C21A, C22A, C23A, C24A, C14A
 with sigma for 1-2 distances of 0.01 and sigma for 1-3 distances of 0.01
 C14, C13, C21, C22, C23, C24
 with sigma for 1-2 distances of 0.01 and sigma for 1-3 distances of 0.01
3. Uiso/Uaniso restraints and constraints
C20 \\sim C15 \\sim C16 \\sim C17 \\sim C18 \\sim C19: within 1.7A with sigma
of 0.04 and sigma for terminal atoms of 0.08
C15A \\sim C16A \\sim C17A \\sim C18A \\sim C19A: within 1.7A with sigma of
0.04 and sigma for terminal atoms of 0.08
C21A \\sim C22A \\sim C23A \\sim C24A \\sim C14A: within 1.7A with sigma of
0.04 and sigma for terminal atoms of 0.08
C13 \\sim C21 \\sim C22 \\sim C23 \\sim C24 \\sim C14: within 1.7A with sigma
of 0.04 and sigma for terminal atoms of 0.08
4. Others
 Sof(C21A)=Sof(H21A)=Sof(C22A)=Sof(H22A)=Sof(C23A)=Sof(H23A)=Sof(C24A)=
 Sof(H24A)=Sof(C14A)=Sof(C15A)=Sof(C16A)=Sof(H16A)=Sof(C17A)=Sof(H17A)=
 Sof(C18A)=Sof(H18A)=Sof(C19A)=Sof(H19A)=1-FVAR(1)
 Sof(C15)=Sof(C14)=Sof(C19)=Sof(H19)=Sof(C21)=Sof(H21)=Sof(C24)=Sof(H24)=
 Sof(C17)=Sof(H17)=Sof(C18)=Sof(H18)=Sof(C16)=Sof(H16)=Sof(C23)=Sof(H23)=
 Sof(C22)=Sof(H22)=FVAR(1)
5.a Aromatic/amide H refined with riding coordinates:
 C3(H3), C6(H6), C27(H27), C28(H28), C4(H4), C19(H19), C21(H21), C25(H25),
 C24(H24), C26(H26), C17(H17), C18(H18), C16(H16), C23(H23), C22(H22),
 C21A(H21A), C22A(H22A), C23A(H23A), C24A(H24A), C16A(H16A), C17A(H17A),
 C18A(H18A), C19A(H19A)
5.b Idealised Me refined as rotating group:
 C33(H33A,H33B,H33C)
;
_olex2_submission_special_instructions 'No special instructions were received'
_oxdiff_exptl_absorpt_empirical_details
;
Empirical correction (ABSPACK) includes:
- Absorption correction using spherical harmonics
- Frame scaling
;
_oxdiff_exptl_absorpt_empirical_full_max 4.728
_oxdiff_exptl_absorpt_empirical_full_min 0.590

loop_
_space_group_symop_operation_xyz
'x, y, z'
'-x+1/2, -y+1/2, z'
'-y, x+1/2, z+1/2'
'y+1/2, -x, z+1/2'
'-x, -y, -z'
'x-1/2, y-1/2, -z'
'y, -x-1/2, -z-1/2'
'-y-1/2, x, -z-1/2'

loop_
_atom_site_label
_atom_site_type_symbol
_atom_site_fract_x
_atom_site_fract_y
_atom_site_fract_z
_atom_site_U_iso_or_equiv
_atom_site_adp_type
_atom_site_occupancy
_atom_site_site_symmetry_order
_atom_site_calc_flag
_atom_site_refinement_flags_posn
_atom_site_refinement_flags_adp
_atom_site_refinement_flags_occupancy
_atom_site_disorder_assembly
_atom_site_disorder_group
N12 N 0.02459(12) 0.53574(11) 0.3348(4) 0.0527(7) Uani 1 1 d . . . . .
F30 F 0.32495(13) 0.61470(14) 0.6557(4) 0.0970(9) Uani 1 1 d . . . . .
F31 F 0.27882(14) 0.69233(14) 0.7166(4) 0.1065(11) Uani 1 1 d . . . . .
C9 C 0.11046(12) 0.48800(12) 0.2901(3) 0.0405(6) Uani 1 1 d . . . . .
C8 C 0.17639(12) 0.48987(12) 0.3126(3) 0.0398(6) Uani 1 1 d . . . . .
C7 C 0.18264(13) 0.54704(12) 0.4084(3) 0.0435(7) Uani 1 1 d . . . . .
C1 C 0.08401(13) 0.53578(12) 0.3614(4) 0.0438(7) Uani 1 1 d . . . . .
C2 C 0.12759(13) 0.57300(13) 0.4379(4) 0.0458(7) Uani 1 1 d . . . . .
C10 C 0.06751(13) 0.45483(13) 0.2101(3) 0.0454(7) Uani 1 1 d . . . . .
C20 C 0.20224(14) 0.43569(12) 0.3945(4) 0.0499(8) Uani 1 1 d . U . . .
C13 C 0.20868(13) 0.48911(15) 0.1513(4) 0.0495(7) Uani 1 1 d . U . . .
C3 C 0.12545(16) 0.62499(14) 0.5252(4) 0.0529(8) Uani 1 1 d . . . . .
H3 H 0.089605 0.642473 0.548760 0.063 Uiso 1 1 calc R . . . .
F32 F 0.31508(17) 0.68129(19) 0.4823(4) 0.1275(15) Uani 1 1 d . . . . .
C11 C 0.01248(15) 0.48647(14) 0.2397(4) 0.0539(8) Uani 1 1 d . . . . .
C6 C 0.23342(16) 0.57406(15) 0.4610(4) 0.0542(8) Uani 1 1 d . . . . .
H6 H 0.269701 0.557140 0.439581 0.065 Uiso 1 1 calc R . . . .
C15 C 0.2440(5) 0.4102(5) 0.2760(14) 0.0391(18) Uani 0.63(2) 1 d . U P A 1
C14 C 0.2458(5) 0.4455(5) 0.1294(11) 0.040(2) Uani 0.63(2) 1 d . U P A 1
C27 C 0.01125(17) 0.38550(18) 0.0491(6) 0.0681(10) Uani 1 1 d . . . . .
H27 H 0.010176 0.352568 -0.017102 0.082 Uiso 1 1 calc R . . . .
C28 C 0.06518(16) 0.40496(15) 0.1157(4) 0.0561(8) Uani 1 1 d . . . . .
H28 H 0.099333 0.383911 0.095491 0.067 Uiso 1 1 calc R . . . .
C5 C 0.23024(18) 0.62606(16) 0.5451(4) 0.0616(9) Uani 1 1 d . . . . .
C4 C 0.17744(19) 0.65056(18) 0.5769(5) 0.0658(9) Uani 1 1 d . . . . .
H4 H 0.175936 0.685440 0.635014 0.079 Uiso 1 1 calc R . . . .
C19 C 0.1954(5) 0.4112(5) 0.5318(15) 0.052(2) Uani 0.63(2) 1 d . U P A 1
H19 H 0.169577 0.428002 0.605474 0.063 Uiso 0.63(2) 1 calc R . P A 1
C21 C 0.2012(5) 0.5338(5) 0.0287(15) 0.049(2) Uani 0.63(2) 1 d . U P A 1
H21 H 0.177559 0.566362 0.046434 0.058 Uiso 0.63(2) 1 calc R . P A 1
C25 C -0.04006(16) 0.46728(18) 0.1781(5) 0.0658(10) Uani 1 1 d . . . . .
H25 H -0.074529 0.487750 0.198761 0.079 Uiso 1 1 calc R . . . .
C24 C 0.2759(4) 0.4370(6) -0.0188(13) 0.055(2) Uani 0.63(2) 1 d . U P A 1
H24 H 0.300305 0.404833 -0.034863 0.066 Uiso 0.63(2) 1 calc R . P A 1
C26 C -0.0408(2) 0.41656(19) 0.0841(6) 0.0749(11) Uani 1 1 d . . . . .
H26 H -0.076257 0.402896 0.043627 0.090 Uiso 1 1 calc R . . . .
C29 C 0.2865(2) 0.6539(2) 0.5996(5) 0.0748(11) Uani 1 1 d . . . . .
C33 C -0.01741(17) 0.57935(17) 0.3819(5) 0.0668(10) Uani 1 1 d . . . . .
H33A H 0.002108 0.610097 0.440137 0.100 Uiso 1 1 calc GR . . . .
H33B H -0.046652 0.561769 0.449838 0.100 Uiso 1 1 calc GR . . . .
H33C H -0.035769 0.595381 0.287410 0.100 Uiso 1 1 calc GR . . . .
C17 C 0.2634(5) 0.3338(4) 0.4682(18) 0.059(2) Uani 0.63(2) 1 d . U P A 1
H17 H 0.283133 0.299729 0.497538 0.070 Uiso 0.63(2) 1 calc R . P A 1
C18 C 0.2253(5) 0.3601(5) 0.5757(15) 0.059(2) Uani 0.63(2) 1 d . U P A 1
H18 H 0.219470 0.343835 0.677393 0.070 Uiso 0.63(2) 1 calc R . P A 1
C16 C 0.2724(3) 0.3582(3) 0.3165(15) 0.0506(19) Uani 0.63(2) 1 d . U P A 1
H16 H 0.297216 0.339992 0.242658 0.061 Uiso 0.63(2) 1 calc R . P A 1
C23 C 0.2673(4) 0.4783(7) -0.1380(11) 0.065(3) Uani 0.63(2) 1 d . U P A 1
H23 H 0.286618 0.473863 -0.236076 0.078 Uiso 0.63(2) 1 calc R . P A 1
C22 C 0.2309(4) 0.5261(6) -0.1167(11) 0.063(2) Uani 0.63(2) 1 d . U P A 1
H22 H 0.226269 0.553205 -0.199591 0.075 Uiso 0.63(2) 1 calc R . P A 1
C21A C 0.2099(11) 0.5137(11) 0.021(3) 0.064(5) Uani 0.37(2) 1 d . U P A 2
H21A H 0.186432 0.546786 0.009432 0.077 Uiso 0.37(2) 1 calc R . P A 2
C22A C 0.2429(10) 0.4970(13) -0.111(2) 0.074(5) Uani 0.37(2) 1 d . U P A 2
H22A H 0.242894 0.519724 -0.203922 0.088 Uiso 0.37(2) 1 calc R . P A 2
C23A C 0.2762(8) 0.4462(15) -0.103(4) 0.082(6) Uani 0.37(2) 1 d . U P A 2
H23A H 0.297166 0.433783 -0.193357 0.099 Uiso 0.37(2) 1 calc R . P A 2
C24A C 0.2780(7) 0.4134(11) 0.041(3) 0.075(5) Uani 0.37(2) 1 d . U P A 2
H24A H 0.302567 0.380920 0.047911 0.090 Uiso 0.37(2) 1 calc R . P A 2
C14A C 0.2441(8) 0.4287(8) 0.171(3) 0.051(5) Uani 0.37(2) 1 d . U P A 2
C15A C 0.2349(9) 0.4017(9) 0.328(3) 0.053(5) Uani 0.37(2) 1 d . U P A 2
C16A C 0.2603(10) 0.3507(7) 0.405(4) 0.072(6) Uani 0.37(2) 1 d . U P A 2
H16A H 0.288138 0.327773 0.352266 0.086 Uiso 0.37(2) 1 calc R . P A 2
C17A C 0.2422(12) 0.3377(7) 0.555(4) 0.077(6) Uani 0.37(2) 1 d . U P A 2
H17A H 0.257593 0.304610 0.605367 0.093 Uiso 0.37(2) 1 calc R . P A 2
C18A C 0.2041(11) 0.3690(7) 0.633(3) 0.071(5) Uani 0.37(2) 1 d . U P A 2
H18A H 0.191746 0.356573 0.734736 0.086 Uiso 0.37(2) 1 calc R . P A 2
C19A C 0.1816(11) 0.4197(8) 0.572(2) 0.052(4) Uani 0.37(2) 1 d . U P A 2
H19A H 0.155893 0.443345 0.629607 0.062 Uiso 0.37(2) 1 calc R . P A 2

loop_
_atom_site_aniso_label
_atom_site_aniso_U_11
_atom_site_aniso_U_22
_atom_site_aniso_U_33
_atom_site_aniso_U_23
_atom_site_aniso_U_13
_atom_site_aniso_U_12
N12 0.0496(14) 0.0462(14) 0.0623(16) 0.0048(12) 0.0082(12) 0.0120(11)
F30 0.0817(17) 0.0967(19) 0.113(2) -0.0271(17) -0.0247(16) -0.0012(14)
F31 0.101(2) 0.098(2) 0.121(2) -0.0479(18) -0.0237(18) 0.0030(16)
C9 0.0415(14) 0.0396(13) 0.0404(14) 0.0039(10) 0.0040(11) 0.0089(10)
C8 0.0414(14) 0.0382(13) 0.0397(13) -0.0001(10) 0.0004(11) 0.0071(10)
C7 0.0525(16) 0.0397(14) 0.0383(14) 0.0023(11) 0.0020(11) 0.0056(11)
C1 0.0464(15) 0.0427(14) 0.0425(14) 0.0030(11) 0.0050(12) 0.0090(11)
C2 0.0527(16) 0.0403(14) 0.0444(15) 0.0032(11) 0.0079(12) 0.0090(12)
C10 0.0482(15) 0.0478(15) 0.0401(14) 0.0078(11) 0.0052(11) -0.0013(12)
C20 0.0500(16) 0.0345(14) 0.0651(19) -0.0007(13) -0.0194(14) 0.0026(12)
C13 0.0390(14) 0.0652(19) 0.0442(17) -0.0120(14) 0.0022(12) -0.0028(13)
C3 0.0603(18) 0.0450(16) 0.0535(17) -0.0052(13) 0.0085(14) 0.0079(13)
F32 0.125(3) 0.154(3) 0.104(2) 0.023(2) -0.019(2) -0.075(2)
C11 0.0552(18) 0.0514(17) 0.0550(18) 0.0095(14) -0.0019(14) 0.0034(13)
C6 0.0616(19) 0.0528(17) 0.0483(16) 0.0058(13) -0.0055(14) -0.0012(14)
C15 0.028(3) 0.031(4) 0.059(5) -0.003(3) -0.002(3) -0.005(3)
C14 0.036(3) 0.038(5) 0.046(3) -0.005(3) 0.000(2) -0.009(3)
C27 0.059(2) 0.058(2) 0.087(3) 0.0052(19) -0.0089(19) -0.0067(16)
C28 0.0599(19) 0.0506(17) 0.0578(19) 0.0020(14) 0.0013(15) 0.0050(14)
C5 0.076(2) 0.0537(18) 0.0553(19) 0.0003(15) -0.0037(17) -0.0045(16)
C4 0.078(2) 0.064(2) 0.0555(19) -0.0009(16) 0.0063(17) 0.0010(18)
C19 0.053(4) 0.050(4) 0.053(5) -0.003(3) -0.001(3) -0.003(3)
C21 0.046(3) 0.059(5) 0.041(4) 0.007(4) 0.003(3) 0.003(3)
C25 0.0506(18) 0.069(2) 0.078(2) 0.0096(19) 0.0019(17) 0.0055(16)
C24 0.042(3) 0.072(5) 0.050(5) -0.021(4) 0.002(4) -0.002(3)
C26 0.077(3) 0.065(2) 0.083(3) -0.001(2) 0.009(2) -0.0107(19)
C29 0.084(3) 0.074(3) 0.067(2) -0.001(2) -0.016(2) -0.014(2)
C33 0.061(2) 0.061(2) 0.078(2) 0.0026(18) 0.0115(18) 0.0205(16)
C17 0.055(4) 0.034(4) 0.087(7) 0.007(4) -0.032(4) -0.001(3)
C18 0.062(6) 0.041(5) 0.072(5) 0.015(4) -0.018(4) -0.005(4)
C16 0.044(3) 0.033(3) 0.076(5) -0.007(3) -0.021(3) 0.004(2)
C23 0.046(4) 0.104(8) 0.045(4) -0.014(4) 0.008(3) -0.006(5)
C22 0.052(4) 0.094(6) 0.042(3) 0.007(4) 0.000(3) 0.000(4)
C21A 0.066(10) 0.081(13) 0.046(7) -0.022(9) 0.005(6) -0.006(8)
C22A 0.060(11) 0.110(14) 0.051(7) -0.027(8) 0.018(6) -0.021(9)
C23A 0.053(7) 0.115(15) 0.079(10) -0.053(11) 0.011(10) -0.020(8)
C24A 0.046(6) 0.084(10) 0.095(12) -0.054(9) 0.006(7) -0.005(7)
C14A 0.026(4) 0.032(9) 0.095(13) -0.025(8) 0.011(9) -0.005(6)
C15A 0.034(7) 0.031(6) 0.094(13) -0.001(7) -0.016(8) -0.008(5)
C16A 0.066(9) 0.036(7) 0.114(15) -0.015(9) -0.052(10) 0.014(7)
C17A 0.081(12) 0.034(7) 0.116(13) 0.004(7) -0.063(10) -0.004(6)
C18A 0.084(11) 0.042(6) 0.088(10) 0.021(7) -0.048(8) -0.013(7)
C19A 0.081(11) 0.035(6) 0.040(7) 0.015(5) -0.020(6) -0.004(5)

loop_
_atom_type_symbol
_atom_type_description
_atom_type_scat_dispersion_real
_atom_type_scat_dispersion_imag
_atom_type_scat_source
C C 0.0181 0.0091 'International Tables Vol C Tables 4.2.6.8 and 6.1.1.4'
H H 0.0000 0.0000 'International Tables Vol C Tables 4.2.6.8 and 6.1.1.4'
F F 0.0727 0.0534 'International Tables Vol C Tables 4.2.6.8 and 6.1.1.4'
N N 0.0311 0.0180 'International Tables Vol C Tables 4.2.6.8 and 6.1.1.4'

loop_
_exptl_crystal_face_index_h
_exptl_crystal_face_index_k
_exptl_crystal_face_index_l
_exptl_crystal_face_perp_dist
0 14 1 0.1234
-13 7 -1 0.0575
1 -14 -1 0.1211
10 -11 0 0.1166
14 2 2 0.0975
7 13 0 0.1249
1 0 -5 0.1166
-7 -13 0 0.1214
-1 1 5 0.1087
14 -2 -1 0.1132
14 5 0 0.0957
0 -15 0 0.1001

loop_
_geom_angle_atom_site_label_1
_geom_angle_atom_site_label_2
_geom_angle_atom_site_label_3
_geom_angle
_geom_angle_site_symmetry_1
_geom_angle_site_symmetry_3
_geom_angle_publ_flag
C1 N12 C11 106.6(2) . . ?
C1 N12 C33 127.9(3) . . ?
C11 N12 C33 125.3(3) . . ?
C1 C9 C8 111.1(3) . . ?
C1 C9 C10 108.8(3) . . ?
C10 C9 C8 139.9(3) . . ?
C9 C8 C7 100.4(2) . . ?
C9 C8 C20 114.5(2) . . ?
C9 C8 C13 111.8(2) . . ?
C20 C8 C7 115.0(2) . . ?
C13 C8 C7 114.7(2) . . ?
C13 C8 C20 101.1(2) . . ?
C2 C7 C8 111.4(3) . . ?
C6 C7 C8 128.3(3) . . ?
C6 C7 C2 120.3(3) . . ?
N12 C1 C9 111.3(3) . . ?
N12 C1 C2 138.2(3) . . ?
C9 C1 C2 110.4(3) . . ?
C7 C2 C1 106.8(2) . . ?
C3 C2 C7 118.7(3) . . ?
C3 C2 C1 134.5(3) . . ?
C9 C10 C11 104.7(3) . . ?
C28 C10 C9 137.5(3) . . ?
C28 C10 C11 117.8(3) . . ?
C8 C20 C19A 118.9(7) . . ?
C15 C20 C8 105.7(5) . . ?
C19 C20 C8 134.6(6) . . ?
C19 C20 C15 119.7(6) . . ?
C15A C20 C8 123.7(12) . . ?
C15A C20 C19A 117.2(12) . . ?
C8 C13 C14A 99.5(10) . . ?
C14 C13 C8 116.1(5) . . ?
C14 C13 C21 120.6(6) . . ?
C21 C13 C8 123.3(5) . . ?
C21A C13 C8 141.5(12) . . ?
C21A C13 C14A 118.3(12) . . ?
C2 C3 H3 120.4 . . ?
C4 C3 C2 119.2(3) . . ?
C4 C3 H3 120.4 . . ?
N12 C11 C10 108.6(3) . . ?
C25 C11 N12 129.5(3) . . ?
C25 C11 C10 121.8(3) . . ?
C7 C6 H6 120.0 . . ?
C5 C6 C7 119.9(3) . . ?
C5 C6 H6 120.0 . . ?
C14 C15 C20 110.5(8) . . ?
C16 C15 C20 118.3(7) . . ?
C16 C15 C14 131.2(10) . . ?
C13 C14 C15 106.6(8) . . ?
C13 C14 C24 122.2(8) . . ?
C24 C14 C15 131.0(10) . . ?
C28 C27 H27 120.3 . . ?
C26 C27 H27 120.3 . . ?
C26 C27 C28 119.4(4) . . ?
C10 C28 C27 120.7(3) . . ?
C10 C28 H28 119.6 . . ?
C27 C28 H28 119.6 . . ?
C6 C5 C29 118.1(4) . . ?
C4 C5 C6 120.1(4) . . ?
C4 C5 C29 121.8(4) . . ?
C3 C4 H4 119.1 . . ?
C5 C4 C3 121.7(4) . . ?
C5 C4 H4 119.1 . . ?
C20 C19 H19 118.8 . . ?
C20 C19 C18 122.4(8) . . ?
C18 C19 H19 118.8 . . ?
C13 C21 H21 121.3 . . ?
C22 C21 C13 117.4(7) . . ?
C22 C21 H21 121.3 . . ?
C11 C25 H25 120.6 . . ?
C11 C25 C26 118.8(4) . . ?
C26 C25 H25 120.6 . . ?
C14 C24 H24 121.5 . . ?
C23 C24 C14 117.1(9) . . ?
C23 C24 H24 121.5 . . ?
C27 C26 H26 119.3 . . ?
C25 C26 C27 121.4(4) . . ?
C25 C26 H26 119.3 . . ?
F30 C29 C5 112.6(4) . . ?
F31 C29 F30 106.0(4) . . ?
F31 C29 F32 106.8(4) . . ?
F31 C29 C5 112.9(4) . . ?
F32 C29 F30 104.3(4) . . ?
F32 C29 C5 113.5(4) . . ?
N12 C33 H33A 109.5 . . ?
N12 C33 H33B 109.5 . . ?
N12 C33 H33C 109.5 . . ?
H33A C33 H33B 109.5 . . ?
H33A C33 H33C 109.5 . . ?
H33B C33 H33C 109.5 . . ?
C18 C17 H17 119.9 . . ?
C18 C17 C16 120.1(8) . . ?
C16 C17 H17 119.9 . . ?
C19 C18 H18 119.9 . . ?
C17 C18 C19 120.1(9) . . ?
C17 C18 H18 119.9 . . ?
C15 C16 H16 120.3 . . ?
C17 C16 C15 119.3(8) . . ?
C17 C16 H16 120.3 . . ?
C24 C23 H23 118.9 . . ?
C24 C23 C22 122.3(8) . . ?
C22 C23 H23 118.9 . . ?
C21 C22 H22 119.9 . . ?
C23 C22 C21 120.1(7) . . ?
C23 C22 H22 119.9 . . ?
C13 C21A H21A 117.0 . . ?
C13 C21A C22A 125.9(19) . . ?
C22A C21A H21A 117.0 . . ?
C21A C22A H22A 120.2 . . ?
C21A C22A C23A 119.7(18) . . ?
C23A C22A H22A 120.2 . . ?
C22A C23A H23A 120.1 . . ?
C22A C23A C24A 119.8(16) . . ?
C24A C23A H23A 120.1 . . ?
C23A C24A H24A 119.6 . . ?
C14A C24A C23A 120.8(17) . . ?
C14A C24A H24A 119.6 . . ?
C24A C14A C13 115.1(18) . . ?
C24A C14A C15A 132.5(17) . . ?
C15A C14A C13 112.3(14) . . ?
C20 C15A C14A 103.0(14) . . ?
C20 C15A C16A 124(2) . . ?
C16A C15A C14A 132.4(19) . . ?
C15A C16A H16A 121.3 . . ?
C17A C16A C15A 117.4(17) . . ?
C17A C16A H16A 121.3 . . ?
C16A C17A H17A 118.5 . . ?
C18A C17A C16A 123.1(15) . . ?
C18A C17A H17A 118.5 . . ?
C17A C18A H18A 119.0 . . ?
C17A C18A C19A 122.1(17) . . ?
C19A C18A H18A 119.0 . . ?
C20 C19A H19A 122.2 . . ?
C18A C19A C20 115.5(14) . . ?
C18A C19A H19A 122.2 . . ?

loop_
_geom_bond_atom_site_label_1
_geom_bond_atom_site_label_2
_geom_bond_distance
_geom_bond_site_symmetry_2
_geom_bond_publ_flag
N12 C1 1.373(4) . ?
N12 C11 1.400(5) . ?
N12 C33 1.435(4) . ?
F30 C29 1.335(5) . ?
F31 C29 1.319(5) . ?
C9 C8 1.516(4) . ?
C9 C1 1.378(4) . ?
C9 C10 1.403(4) . ?
C8 C7 1.533(4) . ?
C8 C20 1.528(4) . ?
C8 C13 1.525(4) . ?
C7 C2 1.409(4) . ?
C7 C6 1.382(5) . ?
C1 C2 1.453(4) . ?
C2 C3 1.390(4) . ?
C10 C11 1.468(5) . ?
C10 C28 1.381(5) . ?
C20 C15 1.486(11) . ?
C20 C19 1.276(12) . ?
C20 C15A 1.21(2) . ?
C20 C19A 1.58(2) . ?
C13 C14 1.317(12) . ?
C13 C21 1.448(11) . ?
C13 C21A 1.21(3) . ?
C13 C14A 1.60(2) . ?
C3 H3 0.9300 . ?
C3 C4 1.389(6) . ?
F32 C29 1.327(6) . ?
C11 C25 1.374(5) . ?
C6 H6 0.9300 . ?
C6 C5 1.377(5) . ?
C15 C14 1.458(10) . ?
C15 C16 1.392(11) . ?
C14 C24 1.420(12) . ?
C27 H27 0.9300 . ?
C27 C28 1.419(5) . ?
C27 C26 1.412(6) . ?
C28 H28 0.9300 . ?
C5 C4 1.353(6) . ?
C5 C29 1.500(6) . ?
C4 H4 0.9300 . ?
C19 H19 0.9300 . ?
C19 C18 1.397(14) . ?
C21 H21 0.9300 . ?
C21 C22 1.392(12) . ?
C25 H25 0.9300 . ?
C25 C26 1.394(6) . ?
C24 H24 0.9300 . ?
C24 C23 1.379(14) . ?
C26 H26 0.9300 . ?
C33 H33A 0.9600 . ?
C33 H33B 0.9600 . ?
C33 H33C 0.9600 . ?
C17 H17 0.9300 . ?
C17 C18 1.382(14) . ?
C17 C16 1.389(13) . ?
C18 H18 0.9300 . ?
C16 H16 0.9300 . ?
C23 H23 0.9300 . ?
C23 C22 1.380(13) . ?
C22 H22 0.9300 . ?
C21A H21A 0.9300 . ?
C21A C22A 1.38(2) . ?
C22A H22A 0.9300 . ?
C22A C23A 1.39(3) . ?
C23A H23A 0.9300 . ?
C23A C24A 1.41(3) . ?
C24A H24A 0.9300 . ?
C24A C14A 1.37(2) . ?
C14A C15A 1.46(2) . ?
C15A C16A 1.45(2) . ?
C16A H16A 0.9300 . ?
C16A C17A 1.34(3) . ?
C17A H17A 0.9300 . ?
C17A C18A 1.30(3) . ?
C18A H18A 0.9300 . ?
C18A C19A 1.36(2) . ?
C19A H19A 0.9300 . ?

loop_
_exptl_oxdiff_crystal_face_indexfrac_h
_exptl_oxdiff_crystal_face_indexfrac_k
_exptl_oxdiff_crystal_face_indexfrac_l
_exptl_oxdiff_crystal_face_x
_exptl_oxdiff_crystal_face_y
_exptl_oxdiff_crystal_face_z
0.1410 14.2615 1.4381 0.0108 0.4432 0.8964
-12.8610 6.7032 -1.0643 0.0257 0.9970 -0.0734
0.7136 -14.3231 -1.3292 -0.0122 -0.4973 -0.8675
9.5376 -11.2989 0.1596 -0.0239 -0.9398 -0.3409
13.6113 1.8108 2.0126 -0.0203 -0.7730 0.6340
7.2003 12.9367 0.1080 0.3633 0.0295 0.9312
1.1632 -0.1967 -5.3576 0.9309 0.0735 -0.3579
-7.2120 -12.9328 -0.0498 -0.3734 -0.0302 -0.9272
-0.8331 0.7881 5.3586 -0.9136 -0.0721 0.4002
14.4239 -1.5309 -1.0755 0.4622 -0.8499 0.2529
14.0651 4.6211 0.1533 0.3547 -0.6514 0.6708
0.4016 -14.7352 0.4708 -0.3317 -0.5429 -0.7715
